data_7721020
loop_
_publ_author_name
'Mandal, Souvik'
'Song, Ethan Y.'
'Emge, Thomas J.'
'Hasanayn, Faraj'
'Goldman, Alan S.'

_publ_section_title
;
 A metal-metal quadruply bonded dimer of two pincer-ligated metal centers.
;
_journal_issue 20
_journal_name_full 'Dalton transactions (Cambridge, England : 2003)'
_journal_page_first 7816
_journal_page_last 7820
_journal_paper_doi 10.1039/d6dt00920d
_journal_volume 55
_journal_year 2026
_chemical_formula_sum 'C26 H40 Br Mo N O P2'
_chemical_formula_weight 620.38
_space_group_crystal_system monoclinic
_space_group_IT_number 13
_space_group_name_Hall '-P 2yac'
_space_group_name_H-M_alt 'P 1 2/n 1'
_atom_sites_solution_hydrogens geom
_audit_block_doi 10.5517/ccdc.csd.cc2qfw9c
_audit_creation_method SHELXL-2013
_audit_update_record
;
2025-12-14 deposited with the CCDC.	2026-05-06 downloaded from the CCDC.
;
_cell_angle_alpha 90
_cell_angle_beta 97.018(2)
_cell_angle_gamma 90
_cell_formula_units_Z 2
_cell_length_a 11.4244(3)
_cell_length_b 9.5870(3)
_cell_length_c 12.5215(3)
_cell_measurement_reflns_used 8033
_cell_measurement_temperature 120(2)
_cell_measurement_theta_max 77.8200
_cell_measurement_theta_min 3.5690
_cell_volume 1361.15(6)
_computing_cell_refinement 'CrysAlisPro 1.171.43.105a (Rigaku OD, 2024)'
_computing_data_collection 'CrysAlisPro 1.171.43.105a (Rigaku OD, 2024)'
_computing_data_reduction 'CrysAlisPro 1.171.43.105a (Rigaku OD, 2024)'
_computing_structure_refinement 'SHELXL-2013 (Sheldrick, 2013)'
_diffrn_ambient_temperature 120(2)
_diffrn_detector_area_resol_mean 10.0000
_diffrn_measured_fraction_theta_full 0.998
_diffrn_measured_fraction_theta_max 0.997
_diffrn_measurement_device_type 'XtaLAB Synergy, Dualflex, HyPix'
_diffrn_measurement_method '\w scans'
_diffrn_radiation_type CuK\a
_diffrn_radiation_wavelength 1.54184
_diffrn_reflns_av_R_equivalents 0.0413
_diffrn_reflns_av_unetI/netI 0.0293
_diffrn_reflns_Laue_measured_fraction_full 0.998
_diffrn_reflns_Laue_measured_fraction_max 0.997
_diffrn_reflns_limit_h_max 13
_diffrn_reflns_limit_h_min -13
_diffrn_reflns_limit_k_max 11
_diffrn_reflns_limit_k_min -11
_diffrn_reflns_limit_l_max 11
_diffrn_reflns_limit_l_min -15
_diffrn_reflns_number 12854
_diffrn_reflns_point_group_measured_fraction_full 0.998
_diffrn_reflns_point_group_measured_fraction_max 0.997
_diffrn_reflns_theta_full 67.684
_diffrn_reflns_theta_max 70.074
_diffrn_reflns_theta_min 4.612
_diffrn_source 'micro-focus sealed X-ray tube'
_exptl_absorpt_coefficient_mu 6.906
_exptl_absorpt_correction_T_max 1.000
_exptl_absorpt_correction_T_min 0.503
_exptl_absorpt_correction_type gaussian
_exptl_absorpt_process_details
; 
CrysAlisPro 1.171.43.105a (Rigaku Oxford Diffraction, 2024) 
Numerical absorption correction based on gaussian integration over 
a multifaceted crystal model 
Empirical absorption correction using spherical harmonics, 
implemented in SCALE3 ABSPACK scaling algorithm. 
;
_exptl_crystal_colour red
_exptl_crystal_density_diffrn 1.514
_exptl_crystal_description plate
_exptl_crystal_F_000 636
_exptl_crystal_size_max 0.242
_exptl_crystal_size_mid 0.137
_exptl_crystal_size_min 0.021
_refine_diff_density_max 0.816
_refine_diff_density_min -0.650
_refine_diff_density_rms 0.103
_refine_ls_extinction_method none
_refine_ls_goodness_of_fit_ref 1.050
_refine_ls_hydrogen_treatment constr
_refine_ls_matrix_type full
_refine_ls_number_parameters 175
_refine_ls_number_reflns 2580
_refine_ls_number_restraints 350
_refine_ls_restrained_S_all 1.008
_refine_ls_R_factor_all 0.0540
_refine_ls_R_factor_gt 0.0512
_refine_ls_shift/su_max 0.001
_refine_ls_shift/su_mean 0.000
_refine_ls_structure_factor_coef Fsqd
_refine_ls_weighting_details 'w=1/[\s^2^(Fo^2^)+(0.0730P)^2^+4.2000P] where P=(Fo^2^+2Fc^2^)/3'
_refine_ls_weighting_scheme calc
_refine_ls_wR_factor_gt 0.1475
_refine_ls_wR_factor_ref 0.1497
_reflns_Friedel_coverage 0.000
_reflns_number_gt 2405
_reflns_number_total 2580
_reflns_threshold_expression 'I > 2\s(I)'
_cod_data_source_file d6dt00920d2.cif
_cod_data_source_block SM-882a_faces
_cod_depositor_comments 'Adding full bibliography for 7721018--7721021.cif.'
_cod_original_sg_symbol_H-M 'P 2/n'
_cod_database_code 7721020
_shelx_space_group_comment
; 
The symmetry employed for this shelxl refinement is uniquely defined 
by the following loop, which should always be used as a source of 
symmetry information in preference to the above space-group names. 
They are only intended as comments. 
;
_shelxl_version_number 2013-4

loop_
_space_group_symop_operation_xyz
'x, y, z'
'-x+1/2, y, -z+1/2'
'-x, -y, -z'
'x-1/2, -y, z-1/2'

loop_
_atom_site_label
_atom_site_type_symbol
_atom_site_fract_x
_atom_site_fract_y
_atom_site_fract_z
_atom_site_U_iso_or_equiv
_atom_site_adp_type
_atom_site_occupancy
_atom_site_site_symmetry_order
_atom_site_calc_flag
_atom_site_refinement_flags_posn
_atom_site_refinement_flags_adp
_atom_site_refinement_flags_occupancy
_atom_site_disorder_assembly
_atom_site_disorder_group
Mo1 Mo 0.74865(5) 0.86252(6) 0.70755(5) 0.0295(2) Uani 0.5 1 d . U P A .
Br1 Br 0.75295(8) 1.05678(11) 0.84769(10) 0.0561(3) Uani 0.5 1 d . U P . .
O1 O 0.7581(5) 0.9170(7) 0.5785(5) 0.0400(13) Uani 0.5 1 d . U P . .
N1 N 0.7500 0.6469(5) 0.7500 0.0516(15) Uani 1 2 d S TU P . .
P1 P 0.53986(8) 0.80985(10) 0.70678(8) 0.0275(3) Uani 1 1 d . U . . .
C1 C 0.6510(3) 0.5726(4) 0.7792(4) 0.0373(9) Uani 1 1 d . U . . .
C2 C 0.5402(3) 0.6383(4) 0.7657(3) 0.0284(8) Uani 1 1 d . U . . .
C3 C 0.4430(3) 0.5729(4) 0.8021(3) 0.0310(8) Uani 1 1 d . U . . .
H3 H 0.3688 0.6189 0.7928 0.037 Uiso 1 1 calc R U . . .
C4 C 0.4514(4) 0.4435(4) 0.8513(3) 0.0349(9) Uani 1 1 d . U . . .
C5 C 0.5617(4) 0.3785(5) 0.8631(3) 0.0404(10) Uani 1 1 d . U . . .
H5 H 0.5701 0.2894 0.8963 0.048 Uiso 1 1 calc R U . . .
C6 C 0.6589(4) 0.4412(4) 0.8274(4) 0.0437(10) Uani 1 1 d . U . . .
H6 H 0.7325 0.3937 0.8358 0.052 Uiso 1 1 calc R U . . .
C7 C 0.3475(5) 0.3773(5) 0.8957(4) 0.0457(11) Uani 1 1 d . U . . .
H7A H 0.3517 0.2757 0.8883 0.069 Uiso 1 1 calc R U . . .
H7B H 0.2740 0.4115 0.8557 0.069 Uiso 1 1 calc R U . . .
H7C H 0.3494 0.4016 0.9719 0.069 Uiso 1 1 calc R U . . .
C8 C 0.4223(3) 0.9104(4) 0.7575(3) 0.0259(7) Uani 1 1 d . U . . .
H8 H 0.3465 0.8583 0.7402 0.031 Uiso 1 1 calc R U . . .
C9 C 0.4450(4) 0.9291(5) 0.8788(3) 0.0391(9) Uani 1 1 d . U . . .
H9A H 0.3779 0.9772 0.9041 0.059 Uiso 1 1 calc R U . . .
H9B H 0.5167 0.9846 0.8971 0.059 Uiso 1 1 calc R U . . .
H9C H 0.4551 0.8375 0.9134 0.059 Uiso 1 1 calc R U . . .
C10 C 0.4103(4) 1.0512(4) 0.6998(3) 0.0361(9) Uani 1 1 d . U . . .
H10A H 0.3519 1.1085 0.7309 0.054 Uiso 1 1 calc R U . . .
H10B H 0.3845 1.0363 0.6231 0.054 Uiso 1 1 calc R U . . .
H10C H 0.4866 1.0990 0.7085 0.054 Uiso 1 1 calc R U . . .
C11 C 0.4691(8) 0.7816(14) 0.5557(11) 0.0321(16) Uani 0.5 1 d D U P A 1
H11 H 0.4712 0.8736 0.5182 0.039 Uiso 0.5 1 calc R U P A 1
C12 C 0.5474(9) 0.6796(10) 0.4999(7) 0.0374(16) Uani 0.5 1 d D U P A 1
H12A H 0.5098 0.6596 0.4269 0.056 Uiso 0.5 1 calc R U P A 1
H12B H 0.5570 0.5926 0.5411 0.056 Uiso 0.5 1 calc R U P A 1
H12C H 0.6248 0.7220 0.4963 0.056 Uiso 0.5 1 calc R U P A 1
C13 C 0.3424(9) 0.7359(18) 0.5457(12) 0.058(2) Uani 0.5 1 d D U P A 1
H13A H 0.3086 0.7389 0.4700 0.086 Uiso 0.5 1 calc R U P A 1
H13B H 0.2980 0.7984 0.5878 0.086 Uiso 0.5 1 calc R U P A 1
H13C H 0.3381 0.6404 0.5729 0.086 Uiso 0.5 1 calc R U P A 1
C11B C 0.5083(8) 0.7864(14) 0.5685(11) 0.0321(16) Uani 0.5 1 d D U P A 2
H11B H 0.5073 0.8807 0.5343 0.039 Uiso 0.5 1 calc R U P A 2
C12B C 0.6080(9) 0.7014(10) 0.5258(8) 0.0374(16) Uani 0.5 1 d D U P A 2
H12D H 0.5901 0.6894 0.4478 0.056 Uiso 0.5 1 calc R U P A 2
H12E H 0.6141 0.6097 0.5607 0.056 Uiso 0.5 1 calc R U P A 2
H12F H 0.6830 0.7513 0.5419 0.056 Uiso 0.5 1 calc R U P A 2
C13B C 0.3886(9) 0.7217(18) 0.5375(12) 0.058(2) Uani 0.5 1 d D U P A 2
H13D H 0.3788 0.6997 0.4605 0.086 Uiso 0.5 1 calc R U P A 2
H13E H 0.3272 0.7875 0.5529 0.086 Uiso 0.5 1 calc R U P A 2
H13F H 0.3822 0.6359 0.5790 0.086 Uiso 0.5 1 calc R U P A 2

loop_
_atom_site_aniso_label
_atom_site_aniso_U_11
_atom_site_aniso_U_22
_atom_site_aniso_U_33
_atom_site_aniso_U_23
_atom_site_aniso_U_13
_atom_site_aniso_U_12
Mo1 0.0216(3) 0.0293(4) 0.0383(3) 0.0044(2) 0.0069(3) 0.0005(2)
Br1 0.0305(5) 0.0430(6) 0.0945(8) -0.0290(5) 0.0059(5) 0.0011(4)
O1 0.021(2) 0.045(3) 0.054(3) 0.018(3) 0.005(2) -0.001(2)
N1 0.019(2) 0.023(2) 0.112(5) 0.000 0.006(3) 0.000
P1 0.0199(5) 0.0254(5) 0.0395(5) -0.0023(4) 0.0123(4) -0.0006(3)
C1 0.0218(18) 0.0257(19) 0.063(3) -0.0062(17) -0.0005(17) -0.0020(15)
C2 0.0229(18) 0.0269(18) 0.0353(19) -0.0040(14) 0.0028(14) -0.0016(14)
C3 0.0260(18) 0.033(2) 0.0347(19) -0.0029(15) 0.0082(14) -0.0017(15)
C4 0.041(2) 0.032(2) 0.0333(19) -0.0021(16) 0.0104(16) -0.0059(17)
C5 0.047(2) 0.029(2) 0.043(2) -0.0002(17) -0.0022(18) 0.0001(18)
C6 0.030(2) 0.028(2) 0.069(3) -0.0016(19) -0.0082(19) 0.0021(16)
C7 0.057(3) 0.038(2) 0.046(2) -0.0010(19) 0.025(2) -0.011(2)
C8 0.0200(16) 0.0315(19) 0.0276(17) -0.0040(14) 0.0084(13) 0.0005(14)
C9 0.046(2) 0.045(2) 0.0279(19) -0.0038(17) 0.0114(17) -0.0001(19)
C10 0.036(2) 0.035(2) 0.039(2) 0.0021(17) 0.0126(16) 0.0114(17)
C11 0.032(4) 0.038(2) 0.028(3) -0.005(2) 0.010(4) 0.004(4)
C12 0.046(4) 0.034(3) 0.035(4) -0.005(3) 0.020(3) 0.005(4)
C13 0.032(5) 0.096(5) 0.043(3) -0.035(3) -0.001(5) 0.000(6)
C11B 0.032(4) 0.038(2) 0.028(3) -0.005(2) 0.010(4) 0.004(4)
C12B 0.046(4) 0.034(3) 0.035(4) -0.005(3) 0.020(3) 0.005(4)
C13B 0.032(5) 0.096(5) 0.043(3) -0.035(3) -0.001(5) 0.000(6)

loop_
_atom_type_symbol
_atom_type_description
_atom_type_scat_dispersion_real
_atom_type_scat_dispersion_imag
_atom_type_scat_source
C C 0.0181 0.0091 'International Tables Vol C Tables 4.2.6.8 and 6.1.1.4'
H H 0.0000 0.0000 'International Tables Vol C Tables 4.2.6.8 and 6.1.1.4'
N N 0.0311 0.0180 'International Tables Vol C Tables 4.2.6.8 and 6.1.1.4'
O O 0.0492 0.0322 'International Tables Vol C Tables 4.2.6.8 and 6.1.1.4'
P P 0.2955 0.4335 'International Tables Vol C Tables 4.2.6.8 and 6.1.1.4'
Br Br -0.6763 1.2805 'International Tables Vol C Tables 4.2.6.8 and 6.1.1.4'
Mo Mo -0.0483 2.7339 'International Tables Vol C Tables 4.2.6.8 and 6.1.1.4'

loop_
_geom_angle_atom_site_label_1
_geom_angle_atom_site_label_2
_geom_angle_atom_site_label_3
_geom_angle
_geom_angle_site_symmetry_1
_geom_angle_site_symmetry_3
_geom_angle_publ_flag
Mo1 Mo1 O1 161.5(2) 2_656 . ?
Mo1 Mo1 Br1 110.32(4) 2_656 2_656 ?
O1 Mo1 Br1 52.0(2) . 2_656 ?
Mo1 Mo1 N1 75.62(4) 2_656 . ?
O1 Mo1 N1 122.0(2) . . ?
Br1 Mo1 N1 174.05(6) 2_656 . ?
Mo1 Mo1 P1 84.98(6) 2_656 . ?
O1 Mo1 P1 103.51(18) . . ?
Br1 Mo1 P1 103.04(4) 2_656 . ?
N1 Mo1 P1 77.15(3) . . ?
Mo1 Mo1 Br1 46.79(3) 2_656 . ?
O1 Mo1 Br1 115.3(2) . . ?
Br1 Mo1 Br1 63.53(7) 2_656 . ?
N1 Mo1 Br1 122.41(5) . . ?
P1 Mo1 Br1 95.19(4) . . ?
Mo1 Mo1 P1 70.78(6) 2_656 2_656 ?
O1 Mo1 P1 106.80(18) . 2_656 ?
Br1 Mo1 P1 107.32(4) 2_656 2_656 ?
N1 Mo1 P1 74.22(3) . 2_656 ?
P1 Mo1 P1 146.14(4) . 2_656 ?
Br1 Mo1 P1 85.32(4) . 2_656 ?
O1 Br1 Mo1 55.4(2) 2_656 2_656 ?
O1 Br1 Br1 124.8(2) 2_656 2_656 ?
Mo1 Br1 Br1 69.68(4) 2_656 2_656 ?
O1 Br1 Mo1 78.2(2) 2_656 . ?
Mo1 Br1 Mo1 22.89(3) 2_656 . ?
Br1 Br1 Mo1 46.79(3) 2_656 . ?
Br1 O1 Mo1 72.5(3) 2_656 . ?
C1 N1 C1 119.9(5) 2_656 . ?
C1 N1 Mo1 124.6(2) 2_656 2_656 ?
C1 N1 Mo1 113.8(2) . 2_656 ?
C1 N1 Mo1 113.8(2) 2_656 . ?
C1 N1 Mo1 124.6(2) . . ?
Mo1 N1 Mo1 28.75(7) 2_656 . ?
C11B P1 C2 106.2(5) . . ?
C11B P1 C8 110.0(3) . . ?
C2 P1 C8 107.68(17) . . ?
C2 P1 C11 104.3(4) . . ?
C8 P1 C11 99.9(3) . . ?
C11B P1 Mo1 96.6(3) . . ?
C2 P1 Mo1 103.56(12) . . ?
C8 P1 Mo1 130.49(13) . . ?
C11 P1 Mo1 108.5(3) . . ?
C11B P1 Mo1 120.7(3) . 2_656 ?
C2 P1 Mo1 93.08(12) . 2_656 ?
C8 P1 Mo1 116.37(12) . 2_656 ?
C11 P1 Mo1 132.7(3) . 2_656 ?
Mo1 P1 Mo1 24.24(3) . 2_656 ?
C6 C1 C2 117.9(4) . . ?
C6 C1 N1 123.5(4) . . ?
C2 C1 N1 118.5(4) . . ?
C3 C2 C1 119.9(4) . . ?
C3 C2 P1 125.5(3) . . ?
C1 C2 P1 114.5(3) . . ?
C4 C3 C2 122.2(4) . . ?
C3 C4 C5 117.4(4) . . ?
C3 C4 C7 121.7(4) . . ?
C5 C4 C7 120.8(4) . . ?
C6 C5 C4 121.4(4) . . ?
C5 C6 C1 121.3(4) . . ?
C9 C8 C10 111.3(3) . . ?
C9 C8 P1 111.5(3) . . ?
C10 C8 P1 109.2(2) . . ?
C13 C11 C12 112.4(8) . . ?
C13 C11 P1 113.3(9) . . ?
C12 C11 P1 109.0(7) . . ?
C13B C11B C12B 112.1(8) . . ?
C13B C11B P1 112.4(10) . . ?
C12B C11B P1 109.9(7) . . ?

loop_
_geom_bond_atom_site_label_1
_geom_bond_atom_site_label_2
_geom_bond_distance
_geom_bond_site_symmetry_2
_geom_bond_publ_flag
Mo1 Mo1 1.0598(12) 2_656 ?
Mo1 O1 1.715(6) . ?
Mo1 Br1 1.9860(11) 2_656 ?
Mo1 N1 2.134(5) . ?
Mo1 P1 2.4371(10) . ?
Mo1 Br1 2.5552(12) . ?
Mo1 P1 2.5710(11) 2_656 ?
Br1 O1 1.642(7) 2_656 ?
Br1 Mo1 1.9860(11) 2_656 ?
Br1 Br1 2.439(3) 2_656 ?
O1 Br1 1.642(7) 2_656 ?
N1 C1 1.422(5) 2_656 ?
N1 C1 1.422(5) . ?
N1 Mo1 2.134(5) 2_656 ?
P1 C11B 1.739(12) . ?
P1 C2 1.802(4) . ?
P1 C8 1.830(4) . ?
P1 C11 1.983(12) . ?
P1 Mo1 2.5710(11) 2_656 ?
C1 C6 1.395(6) . ?
C1 C2 1.406(5) . ?
C2 C3 1.400(5) . ?
C3 C4 1.382(6) . ?
C4 C5 1.398(6) . ?
C4 C7 1.511(6) . ?
C5 C6 1.384(7) . ?
C8 C9 1.520(5) . ?
C8 C10 1.529(5) . ?
C11 C13 1.503(11) . ?
C11 C12 1.548(9) . ?
C11B C13B 1.508(11) . ?
C11B C12B 1.548(8) . ?

loop_
_geom_hbond_atom_site_label_D
_geom_hbond_atom_site_label_H
_geom_hbond_atom_site_label_A
_geom_hbond_distance_DH
_geom_hbond_distance_HA
_geom_hbond_distance_DA
_geom_hbond_angle_DHA
_geom_hbond_site_symmetry_A
C9 H9B Br1 0.98 2.93 3.790(5) 147.7 .
C9 H9B O1 0.98 2.64 3.371(7) 132.0 2_656
C12 H12C O1 0.98 2.55 3.371(12) 141.7 .
C12B H12F O1 0.98 1.84 2.715(12) 147.5 .

loop_
_geom_torsion_atom_site_label_1
_geom_torsion_atom_site_label_2
_geom_torsion_atom_site_label_3
_geom_torsion_atom_site_label_4
_geom_torsion
_geom_torsion_site_symmetry_1
_geom_torsion_site_symmetry_2
_geom_torsion_site_symmetry_3
_geom_torsion_site_symmetry_4
_geom_torsion_publ_flag
Mo1 Mo1 O1 Br1 -19.6(7) 2_656 . . 2_656 ?
N1 Mo1 O1 Br1 179.27(6) . . . 2_656 ?
P1 Mo1 O1 Br1 96.13(15) . . . 2_656 ?
Br1 Mo1 O1 Br1 -6.4(2) . . . 2_656 ?
P1 Mo1 O1 Br1 -99.14(15) 2_656 . . 2_656 ?
C1 N1 C1 C6 29.7(3) 2_656 . . . ?
Mo1 N1 C1 C6 -135.8(4) 2_656 . . . ?
Mo1 N1 C1 C6 -166.5(3) . . . . ?
C1 N1 C1 C2 -154.7(4) 2_656 . . . ?
Mo1 N1 C1 C2 39.8(4) 2_656 . . . ?
Mo1 N1 C1 C2 9.2(5) . . . . ?
C6 C1 C2 C3 1.3(6) . . . . ?
N1 C1 C2 C3 -174.5(3) . . . . ?
C6 C1 C2 P1 178.1(3) . . . . ?
N1 C1 C2 P1 2.2(5) . . . . ?
C11B P1 C2 C3 -92.1(4) . . . . ?
C8 P1 C2 C3 25.7(4) . . . . ?
C11 P1 C2 C3 -79.8(4) . . . . ?
Mo1 P1 C2 C3 166.8(3) . . . . ?
Mo1 P1 C2 C3 144.7(3) 2_656 . . . ?
C11B P1 C2 C1 91.3(4) . . . . ?
C8 P1 C2 C1 -150.8(3) . . . . ?
C11 P1 C2 C1 103.6(4) . . . . ?
Mo1 P1 C2 C1 -9.8(3) . . . . ?
Mo1 P1 C2 C1 -31.9(3) 2_656 . . . ?
C1 C2 C3 C4 -0.4(6) . . . . ?
P1 C2 C3 C4 -176.8(3) . . . . ?
C2 C3 C4 C5 -0.4(6) . . . . ?
C2 C3 C4 C7 176.7(4) . . . . ?
C3 C4 C5 C6 0.2(6) . . . . ?
C7 C4 C5 C6 -176.9(4) . . . . ?
C4 C5 C6 C1 0.7(7) . . . . ?
C2 C1 C6 C5 -1.5(7) . . . . ?
N1 C1 C6 C5 174.1(4) . . . . ?
C11B P1 C8 C9 178.2(6) . . . . ?
C2 P1 C8 C9 62.9(3) . . . . ?
C11 P1 C8 C9 171.4(5) . . . . ?
Mo1 P1 C8 C9 -63.7(3) . . . . ?
Mo1 P1 C8 C9 -39.9(3) 2_656 . . . ?
C11B P1 C8 C10 -58.5(6) . . . . ?
C2 P1 C8 C10 -173.8(3) . . . . ?
C11 P1 C8 C10 -65.2(5) . . . . ?
Mo1 P1 C8 C10 59.6(3) . . . . ?
Mo1 P1 C8 C10 83.5(3) 2_656 . . . ?
C2 P1 C11B C13B 61.8(9) . . . . ?
C8 P1 C11B C13B -54.5(9) . . . . ?
C11 P1 C11B C13B -20(4) . . . . ?
Mo1 P1 C11B C13B 168.0(8) . . . . ?
Mo1 P1 C11B C13B 165.5(7) 2_656 . . . ?
C2 P1 C11B C12B -63.8(9) . . . . ?
C8 P1 C11B C12B 179.9(7) . . . . ?
C11 P1 C11B C12B -146(4) . . . . ?
Mo1 P1 C11B C12B 42.4(9) . . . . ?
Mo1 P1 C11B C12B 40.0(10) 2_656 . . . ?
